data_7000618
loop_
_publ_author_name
'Newton, Graham N.'
'Cooper, Geoffrey J. T.'
'Schuch, Dominik'
'Shiga, Takuya'
'Khanra, Sumit'
'Long, De-Liang'
'Oshio, Hiroki'
'Cronin, Leroy'

_publ_section_title
;
 cis-Tach based pentadecadentate ligands as building blocks in the
 synthesis of FeIII and PdII coordination clusters
;
_journal_issue 9
_journal_name_full 'Dalton Transactions'
_journal_page_first 1549
_journal_page_last 1553
_journal_paper_doi 10.1039/b815200d
_journal_year 2009
_chemical_formula_moiety '6(Na +), (C36 H42 N6 O24 Pd3 3-), 20(H2 O)'
_chemical_formula_sum 'C36 H82 N6 Na6 O44 Pd3'
_chemical_formula_weight 1760.22
_chemical_name_common 'Compound ds121'
_chemical_name_systematic
;
?
;
_space_group_IT_number 2
_symmetry_cell_setting triclinic
_symmetry_space_group_name_Hall '-P 1'
_symmetry_space_group_name_H-M 'P -1'
_atom_sites_solution_hydrogens geom
_atom_sites_solution_primary direct
_atom_sites_solution_secondary difmap
_audit_creation_method SHELXL-97
_cell_angle_alpha 76.923(1)
_cell_angle_beta 84.969(1)
_cell_angle_gamma 81.665(1)
_cell_formula_units_Z 2
_cell_length_a 11.0988(2)
_cell_length_b 12.1253(2)
_cell_length_c 25.4032(5)
_cell_measurement_reflns_used 79305
_cell_measurement_temperature 150(2)
_cell_measurement_theta_max 25.35
_cell_measurement_theta_min 1.51
_cell_volume 3289.49(10)
_computing_cell_refinement 'HKL Scalepack (Otwinowski & Minor 1997)'
_computing_data_collection 'Collect (Nonius BV, 1997-2000)'
_computing_data_reduction 'HKL Denzo and Scalepack (Otwinowski & Minor 1997)'
_computing_molecular_graphics 'Ortep-3 for Windows (Farrugia, 1997)'
_computing_publication_material 'WinGX publication routines (Farrugia, 1999)'
_computing_structure_refinement 'SHELXL-97 (Sheldrick, 1997)'
_computing_structure_solution 'SHELXS-97 (Sheldrick, 1997)'
_diffrn_ambient_temperature 150(2)
_diffrn_measured_fraction_theta_full 0.980
_diffrn_measured_fraction_theta_max 0.980
_diffrn_measurement_device_type 'Kappa CCD'
_diffrn_measurement_method '\w scan'
_diffrn_radiation_monochromator graphite
_diffrn_radiation_source 'fine-focus sealed tube'
_diffrn_radiation_type MoK\a
_diffrn_radiation_wavelength 0.71073
_diffrn_reflns_av_R_equivalents 0.0489
_diffrn_reflns_av_sigmaI/netI 0.0455
_diffrn_reflns_limit_h_max 13
_diffrn_reflns_limit_h_min -13
_diffrn_reflns_limit_k_max 14
_diffrn_reflns_limit_k_min -14
_diffrn_reflns_limit_l_max 30
_diffrn_reflns_limit_l_min 0
_diffrn_reflns_number 42117
_diffrn_reflns_theta_full 25.42
_diffrn_reflns_theta_max 25.42
_diffrn_reflns_theta_min 1.86
_diffrn_standards_decay_% 0
_exptl_absorpt_coefficient_mu 0.960
_exptl_absorpt_correction_T_max 0.8616
_exptl_absorpt_correction_T_min 0.8616
_exptl_absorpt_correction_type empirical
_exptl_absorpt_process_details
;
R.H. Blessing, Acta Cryst. (1995), A51, 33-38
;
_exptl_crystal_colour yellow
_exptl_crystal_density_diffrn 1.777
_exptl_crystal_density_meas ?
_exptl_crystal_density_method 'not measured'
_exptl_crystal_description block
_exptl_crystal_F_000 1792
_exptl_crystal_size_max 0.16
_exptl_crystal_size_mid 0.16
_exptl_crystal_size_min 0.16
_refine_diff_density_max 1.42
_refine_diff_density_min -0.65
_refine_diff_density_rms 0.15
_refine_ls_extinction_coef 0.0009(2)
_refine_ls_extinction_expression Fc^*^=kFc[1+0.001xFc^2^\l^3^/sin(2\q)]^-1/4^
_refine_ls_extinction_method SHELXL
_refine_ls_goodness_of_fit_ref 1.077
_refine_ls_hydrogen_treatment riding
_refine_ls_matrix_type full
_refine_ls_number_parameters 863
_refine_ls_number_reflns 11929
_refine_ls_number_restraints 2
_refine_ls_restrained_S_all 1.078
_refine_ls_R_factor_all 0.0781
_refine_ls_R_factor_gt 0.0617
_refine_ls_shift/su_max 0.001
_refine_ls_shift/su_mean 0.000
_refine_ls_structure_factor_coef Fsqd
_refine_ls_weighting_details 'calc w=1/[\s^2^(Fo^2^)+(0.0551P)^2^+34.1462P] where P=(Fo^2^+2Fc^2^)/3'
_refine_ls_weighting_scheme calc
_refine_ls_wR_factor_gt 0.1529
_refine_ls_wR_factor_ref 0.1610
_reflns_number_gt 9815
_reflns_number_total 11929
_reflns_threshold_expression >2sigma(I)
_cod_data_source_file b815200d.txt
_cod_data_source_block ds121
_cod_depositor_comments
;
The following automatic conversions were performed:

'_exptl_crystal_density_meas' value 'none' was changed to '?' - the
value is perceived as not measured.

Automatic conversion script
Id: cif_fix_values 3008 2015-01-20 13:52:24Z robertas 
;
_cod_original_sg_symbol_H-M P-1
_cod_database_code 7000618

loop_
_symmetry_equiv_pos_as_xyz
'x, y, z'
'-x, -y, -z'

loop_
_atom_site_label
_atom_site_type_symbol
_atom_site_fract_x
_atom_site_fract_y
_atom_site_fract_z
_atom_site_U_iso_or_equiv
_atom_site_adp_type
_atom_site_occupancy
_atom_site_symmetry_multiplicity
_atom_site_calc_flag
_atom_site_refinement_flags
_atom_site_disorder_assembly
_atom_site_disorder_group
Pd1 Pd 0.43734(4) 0.35684(4) 0.37957(2) 0.01800(15) Uani 1 1 d . . .
Pd2 Pd 0.23255(4) 0.43914(5) 0.19808(2) 0.02075(15) Uani 1 1 d . . .
Pd3 Pd 0.69998(4) 0.40837(5) 0.20160(2) 0.02051(15) Uani 1 1 d . . .
Na1 Na 0.8679(3) 0.6396(3) 0.36442(14) 0.0399(8) Uani 1 1 d . . .
Na2 Na -0.0607(3) 0.3644(3) 0.37351(12) 0.0358(7) Uani 1 1 d . . .
Na3 Na 0.5000 0.5000 0.0000 0.0389(10) Uani 1 2 d S . .
Na4 Na 0.4769(6) 0.2318(6) 0.0057(3) 0.0419(16) Uani 0.50 1 d P . .
Na5 Na 0.8443(10) 0.0057(9) 0.4680(5) 0.054(2) Uiso 0.40 1 d P . 1
Na6 Na 0.0242(8) 0.0768(7) 0.3680(3) 0.061(2) Uani 0.50 1 d P . 1
Na7 Na 0.9212(8) 0.0328(8) 0.0695(4) 0.050(2) Uiso 0.40 1 d P . .
Na8 Na -0.0428(6) 0.3691(6) 0.0049(3) 0.0420(16) Uani 0.50 1 d P . 1
Na9 Na 0.1094(12) 0.7447(10) 0.4599(5) 0.049(3) Uiso 0.30 1 d P . 1
Na10 Na 0.2263(7) 0.4196(6) 0.0016(2) 0.0354(14) Uani 0.50 1 d P . 1
O1 O 0.1145(4) 0.2391(5) 0.4001(2) 0.0368(13) Uani 1 1 d . . .
O2 O 0.2560(4) 0.3576(4) 0.38134(19) 0.0220(10) Uani 1 1 d . . .
O3 O 0.4800(6) -0.0643(5) 0.4140(3) 0.0528(17) Uani 1 1 d . . .
O4 O 0.6532(6) -0.0601(6) 0.4491(4) 0.069(2) Uani 1 1 d . . .
O5 O 0.8935(5) 0.2269(5) 0.3248(2) 0.0367(13) Uani 1 1 d . . .
O6 O 0.7830(4) 0.3682(4) 0.2711(2) 0.0259(11) Uani 1 1 d . . .
O7 O 0.8575(6) 0.2268(6) 0.0760(2) 0.0511(17) Uani 1 1 d . . .
O8 O 0.9126(5) 0.3038(5) 0.1405(2) 0.0362(13) Uani 1 1 d . E .
O9 O 0.3313(4) 0.4552(4) 0.12759(19) 0.0263(11) Uani 1 1 d . . .
O10 O 0.3919(5) 0.3615(5) 0.0624(2) 0.0361(13) Uani 1 1 d . . .
O11 O 0.0747(11) 0.0320(10) 0.2439(5) 0.046(3) Uiso 0.50 1 d P A 1
O11' O 0.1193(14) 0.0436(13) 0.2828(7) 0.069(4) Uiso 0.50 1 d P B 2
O12 O 0.2349(14) 0.0395(12) 0.1833(6) 0.054(4) Uiso 0.50 1 d P A 1
O12' O 0.1717(14) 0.0461(13) 0.1963(6) 0.051(3) Uiso 0.50 1 d P B 2
O13 O 0.6171(4) 0.3590(4) 0.38166(19) 0.0218(10) Uani 1 1 d . . .
O14 O 0.7531(4) 0.4760(4) 0.3853(2) 0.0287(11) Uani 1 1 d . . .
O15 O 0.3586(4) 0.4306(4) 0.48296(19) 0.0283(11) Uani 1 1 d . . .
O16 O 0.1809(4) 0.5450(5) 0.4766(2) 0.0292(11) Uani 1 1 d . . .
O17 O 0.6275(4) 0.4480(4) 0.12928(19) 0.0261(11) Uani 1 1 d . . .
O18 O 0.5894(5) 0.5939(5) 0.0596(2) 0.0372(13) Uani 1 1 d . . .
O19 O 0.7749(6) 0.7407(6) 0.2798(3) 0.0553(17) Uani 1 1 d . . .
O20 O 0.7550(7) 0.8132(6) 0.1918(3) 0.0622(19) Uani 1 1 d . . .
O21 O 0.1239(4) 0.4266(4) 0.2653(2) 0.0278(11) Uani 1 1 d . . .
O22 O -0.0062(4) 0.5298(5) 0.3117(2) 0.0358(13) Uani 1 1 d . . .
O23 O 0.0357(5) 0.5963(5) 0.1322(2) 0.0379(13) Uani 1 1 d . . .
O24 O 0.1189(6) 0.7124(7) 0.0630(3) 0.063(2) Uani 1 1 d . . .
O26 O 0.9707(5) 0.4901(5) 0.4326(2) 0.0380(13) Uani 1 1 d . . .
O27 O 0.4269(5) 0.7290(5) 0.4854(2) 0.0424(14) Uani 1 1 d . . .
O28 O 0.7557(7) 0.7198(5) 0.4358(3) 0.0584(19) Uani 1 1 d . . .
O29' O 0.2879(11) 0.6056(10) -0.0022(5) 0.044(3) Uiso 0.50 1 d P . 2
O29 O 0.3478(11) 0.6664(11) -0.0044(5) 0.048(3) Uiso 0.50 1 d P . 1
O30 O 0.6869(13) 0.9292(11) 0.3191(5) 0.049(3) Uiso 0.50 1 d P . .
O30' O 0.765(3) 0.932(3) 0.3208(13) 0.067(8) Uiso 0.25 1 d P . .
O32 O 0.9638(12) -0.0562(12) 0.1665(6) 0.056(3) Uiso 0.50 1 d P E .
O33 O 1.0099(13) 0.7701(13) 0.3696(6) 0.063(4) Uiso 0.50 1 d P . .
O34 O 0.0544(12) 0.2740(11) 0.0080(5) 0.052(3) Uiso 0.50 1 d P C 2
O35' O 0.390(3) -0.114(3) 0.2506(14) 0.099(10) Uiso 0.30 1 d P . .
O35 O 0.5320(15) -0.0627(14) 0.2218(7) 0.074(4) Uiso 0.50 1 d P D 2
O36 O 0.5352(14) 0.0960(14) 0.0845(7) 0.072(4) Uiso 0.50 1 d P . .
O37' O 0.556(4) 0.146(4) -0.0618(17) 0.075(11) Uiso 0.20 1 d P . .
O37 O 0.2858(15) 0.1633(14) 0.0018(7) 0.075(4) Uiso 0.50 1 d P . .
O38 O 0.9306(15) -0.2126(14) 0.4894(7) 0.077(5) Uiso 0.50 1 d P . 1
O39 O 0.7522(15) -0.0732(15) 0.0850(7) 0.072(4) Uiso 0.50 1 d P E 1
O40 O 0.8748(16) -0.0110(15) 0.3725(7) 0.079(5) Uiso 0.50 1 d P . .
O41 O 0.022(2) 0.7465(18) 0.4567(9) 0.048(5) Uiso 0.30 1 d P F 2
O42 O 0.4191(19) -0.1341(18) 0.3235(9) 0.048(5) Uiso 0.30 1 d P . .
O42' O 0.320(3) -0.121(3) 0.3571(13) 0.091(9) Uiso 0.30 1 d P . .
O43' O 1.013(2) -0.119(2) 0.5127(11) 0.036(6) Uiso 0.20 1 d P G 2
O43 O 0.946(2) -0.0406(19) 0.5401(9) 0.052(5) Uiso 0.30 1 d P . 1
O44 O 0.8800(18) 0.0175(17) 0.4410(9) 0.087(6) Uiso 0.50 1 d P H 2
O45 O 0.212(2) -0.105(2) 0.4088(10) 0.058(6) Uiso 0.30 1 d P . .
O46 O 0.847(2) 0.054(2) 0.5694(11) 0.068(7) Uiso 0.30 1 d P . .
O47 O 0.1675(15) 0.4648(14) -0.0032(6) 0.058(4) Uiso 0.50 1 d P I 2
O48' O 1.138(3) 0.055(3) 0.0813(13) 0.073(9) Uiso 0.25 1 d P . .
O48 O 0.223(3) 0.026(2) 0.0871(11) 0.074(7) Uiso 0.30 1 d P . .
O49 O 0.0887(10) 0.4867(10) -0.0671(5) 0.041(3) Uiso 0.50 1 d P . .
O50 O 0.0687(10) 0.4280(9) 0.0714(4) 0.036(3) Uiso 0.50 1 d P . .
O51 O -0.1701(15) 0.2430(15) 0.4608(7) 0.063(5) Uiso 0.50 1 d P . 1
O51' O -0.1883(18) 0.2138(18) 0.4475(9) 0.082(6) Uiso 0.50 1 d P . 2
O52 O 0.1993(11) 0.8295(11) 0.3027(5) 0.047(3) Uiso 0.50 1 d P . .
O53 O 0.1554(12) 0.2442(11) 0.0026(5) 0.049(3) Uiso 0.50 1 d P . 1
O54 O 1.097(2) -0.066(2) 0.0320(10) 0.062(6) Uiso 0.30 1 d P . .
O55 O 0.550(2) -0.022(2) 0.1747(10) 0.056(6) Uiso 0.30 1 d P J 1
O56 O 0.810(2) -0.1342(19) 0.0828(9) 0.048(5) Uiso 0.30 1 d P E 2
O57 O 0.385(2) -0.092(2) 0.1527(10) 0.091(7) Uiso 0.40 1 d P K 2
N1 N 0.4435(5) 0.1833(5) 0.3803(2) 0.0200(12) Uani 1 1 d . . .
N2 N 0.7143(5) 0.2332(5) 0.2109(2) 0.0221(12) Uani 1 1 d . . .
N3 N 0.2617(5) 0.2657(5) 0.1985(2) 0.0231(12) Uani 1 1 d . . .
N4 N 0.4298(5) 0.5305(4) 0.3728(2) 0.0166(11) Uani 1 1 d . . .
N5 N 0.6738(5) 0.5843(5) 0.1959(2) 0.0211(12) Uani 1 1 d . . .
N6 N 0.2161(5) 0.6103(5) 0.2008(2) 0.0209(12) Uani 1 1 d . . .
C11 C 0.4600(6) 0.1617(6) 0.3230(3) 0.0197(14) Uani 1 1 d . . .
H11 H 0.4680 0.0775 0.3256 0.024 Uiso 1 1 calc R . .
C12 C 0.5773(6) 0.2047(6) 0.2960(3) 0.0232(15) Uani 1 1 d . . .
H12A H 0.6472 0.1627 0.3170 0.028 Uiso 1 1 calc R . .
H12B H 0.5738 0.2867 0.2963 0.028 Uiso 1 1 calc R . .
C13 C 0.5974(6) 0.1891(6) 0.2374(3) 0.0216(14) Uani 1 1 d . . .
H13 H 0.6048 0.1057 0.2380 0.026 Uiso 1 1 calc R . .
C14 C 0.4887(6) 0.2491(6) 0.2049(3) 0.0248(15) Uani 1 1 d . . .
H14A H 0.5015 0.2360 0.1676 0.030 Uiso 1 1 calc R A .
H14B H 0.4818 0.3323 0.2027 0.030 Uiso 1 1 calc R . .
C15 C 0.3697(6) 0.2042(6) 0.2314(3) 0.0221(14) Uani 1 1 d . . .
H15 H 0.3768 0.1210 0.2315 0.027 Uiso 1 1 calc R . .
C16 C 0.3495(6) 0.2182(6) 0.2902(3) 0.0217(14) Uani 1 1 d . . .
H16A H 0.3348 0.3005 0.2907 0.026 Uiso 1 1 calc R A .
H16B H 0.2762 0.1833 0.3071 0.026 Uiso 1 1 calc R . .
C17 C 0.3221(6) 0.1560(6) 0.4065(3) 0.0250(15) Uani 1 1 d . . .
H17A H 0.3289 0.1318 0.4462 0.030 Uiso 1 1 calc R . .
H17B H 0.2987 0.0914 0.3936 0.030 Uiso 1 1 calc R . .
C18 C 0.2229(6) 0.2571(6) 0.3944(3) 0.0262(16) Uani 1 1 d . . .
C19 C 0.5430(6) 0.1178(6) 0.4155(3) 0.0215(14) Uani 1 1 d . . .
H19A H 0.5291 0.1398 0.4510 0.026 Uiso 1 1 calc R . .
H19B H 0.6211 0.1435 0.3990 0.026 Uiso 1 1 calc R . .
C20 C 0.5586(7) -0.0127(6) 0.4260(3) 0.0316(17) Uani 1 1 d . . .
C21 C 0.8175(6) 0.1860(6) 0.2471(3) 0.0274(16) Uani 1 1 d . . .
H21A H 0.8941 0.1760 0.2246 0.033 Uiso 1 1 calc R . .
H21B H 0.8027 0.1099 0.2688 0.033 Uiso 1 1 calc R . .
C22 C 0.8324(6) 0.2630(7) 0.2848(3) 0.0288(17) Uani 1 1 d . . .
C23 C 0.7421(6) 0.1944(7) 0.1592(3) 0.0296(17) Uani 1 1 d . E .
H23A H 0.6677 0.2133 0.1384 0.035 Uiso 1 1 calc R . .
H23B H 0.7624 0.1103 0.1676 0.035 Uiso 1 1 calc R . .
C24 C 0.8475(7) 0.2468(7) 0.1233(3) 0.0301(17) Uani 1 1 d . . .
C25 C 0.2850(7) 0.2635(7) 0.1397(3) 0.0312(17) Uani 1 1 d . . .
H25A H 0.2069 0.2606 0.1243 0.037 Uiso 1 1 calc R . .
H25B H 0.3400 0.1933 0.1363 0.037 Uiso 1 1 calc R . .
C26 C 0.3416(6) 0.3665(7) 0.1074(3) 0.0276(16) Uani 1 1 d . . .
C27 C 0.1478(6) 0.2143(6) 0.2203(3) 0.0312(17) Uani 1 1 d D A 1
H27A H 0.0775 0.2621 0.2016 0.037 Uiso 1 1 calc R A 1
H27B H 0.1348 0.2150 0.2593 0.037 Uiso 1 1 calc R A 1
C28 C 0.1518(17) 0.0890(13) 0.2131(9) 0.036(4) Uiso 0.50 1 d PD A 1
C28' C 0.1481(15) 0.0893(11) 0.2362(8) 0.032(4) Uiso 0.50 1 d PD B 2
C31 C 0.4313(6) 0.5947(6) 0.3138(3) 0.0190(14) Uani 1 1 d . . .
H31 H 0.4201 0.6785 0.3128 0.023 Uiso 1 1 calc R . .
C32 C 0.5530(6) 0.5646(6) 0.2837(3) 0.0223(15) Uani 1 1 d . . .
H32A H 0.6196 0.5875 0.3007 0.027 Uiso 1 1 calc R . .
H32B H 0.5686 0.4809 0.2870 0.027 Uiso 1 1 calc R . .
C33 C 0.5540(6) 0.6232(6) 0.2243(3) 0.0230(15) Uani 1 1 d . A .
H33 H 0.5489 0.7072 0.2217 0.028 Uiso 1 1 calc R . .
C34 C 0.4450(6) 0.6017(6) 0.1966(3) 0.0235(15) Uani 1 1 d . . .
H34A H 0.4529 0.5200 0.1952 0.028 Uiso 1 1 calc R A .
H34B H 0.4446 0.6474 0.1590 0.028 Uiso 1 1 calc R . .
C35 C 0.3244(6) 0.6343(6) 0.2276(3) 0.0197(14) Uani 1 1 d . A .
H35 H 0.3156 0.7178 0.2272 0.024 Uiso 1 1 calc R . .
C36 C 0.3265(6) 0.5683(6) 0.2858(3) 0.0224(14) Uani 1 1 d . . .
H36A H 0.3356 0.4854 0.2868 0.027 Uiso 1 1 calc R A .
H36B H 0.2483 0.5887 0.3054 0.027 Uiso 1 1 calc R . .
C37 C 0.5421(6) 0.5435(6) 0.3981(3) 0.0222(14) Uani 1 1 d . . .
H37A H 0.5256 0.5340 0.4377 0.027 Uiso 1 1 calc R . .
H37B H 0.5646 0.6211 0.3836 0.027 Uiso 1 1 calc R . .
C38 C 0.6469(6) 0.4559(6) 0.3868(3) 0.0247(15) Uani 1 1 d . . .
C39 C 0.3203(6) 0.5796(6) 0.4027(3) 0.0204(14) Uani 1 1 d . . .
H39A H 0.2494 0.5901 0.3802 0.024 Uiso 1 1 calc R . .
H39B H 0.3341 0.6562 0.4065 0.024 Uiso 1 1 calc R . .
C40 C 0.2865(6) 0.5113(6) 0.4586(3) 0.0232(15) Uani 1 1 d . . .
C41 C 0.6742(7) 0.6324(6) 0.1365(3) 0.0277(16) Uani 1 1 d . . .
H41A H 0.7586 0.6435 0.1225 0.033 Uiso 1 1 calc R . .
H41B H 0.6239 0.7081 0.1298 0.033 Uiso 1 1 calc R . .
C42 C 0.6249(6) 0.5554(6) 0.1058(3) 0.0267(16) Uani 1 1 d . . .
C43 C 0.7796(6) 0.6133(7) 0.2210(3) 0.0292(17) Uani 1 1 d . . .
H43A H 0.8535 0.6022 0.1970 0.035 Uiso 1 1 calc R . .
H43B H 0.7926 0.5577 0.2557 0.035 Uiso 1 1 calc R . .
C44 C 0.7692(7) 0.7314(8) 0.2317(4) 0.041(2) Uani 1 1 d . . .
C45 C 0.1016(6) 0.6309(6) 0.2353(3) 0.0255(16) Uani 1 1 d . . .
H45A H 0.0330 0.6622 0.2115 0.031 Uiso 1 1 calc R . .
H45B H 0.1117 0.6886 0.2560 0.031 Uiso 1 1 calc R . .
C46 C 0.0703(6) 0.5227(7) 0.2745(3) 0.0274(16) Uani 1 1 d . . .
C47 C 0.2045(7) 0.6877(7) 0.1466(3) 0.0300(17) Uani 1 1 d . A .
H47A H 0.2850 0.6833 0.1265 0.036 Uiso 1 1 calc R . .
H47B H 0.1828 0.7670 0.1514 0.036 Uiso 1 1 calc R . .
C48 C 0.1094(7) 0.6619(7) 0.1119(3) 0.0348(18) Uani 1 1 d . . .

loop_
_atom_site_aniso_label
_atom_site_aniso_U_11
_atom_site_aniso_U_22
_atom_site_aniso_U_33
_atom_site_aniso_U_23
_atom_site_aniso_U_13
_atom_site_aniso_U_12
Pd1 0.0148(2) 0.0220(3) 0.0180(3) -0.0076(2) -0.00263(19) 0.00100(19)
Pd2 0.0148(3) 0.0307(3) 0.0176(3) -0.0075(2) -0.00181(19) -0.0017(2)
Pd3 0.0145(2) 0.0293(3) 0.0195(3) -0.0102(2) -0.00082(19) -0.0010(2)
Na1 0.0302(16) 0.0422(19) 0.047(2) -0.0140(16) 0.0032(14) -0.0004(14)
Na2 0.0277(15) 0.0449(19) 0.0349(17) -0.0170(14) -0.0078(13) 0.0112(13)
Na3 0.040(2) 0.043(3) 0.036(2) -0.009(2) -0.001(2) -0.013(2)
Na4 0.042(4) 0.056(4) 0.030(3) -0.012(3) -0.001(3) -0.013(3)
Na6 0.061(5) 0.070(5) 0.048(5) -0.001(4) -0.007(4) -0.010(4)
Na8 0.039(4) 0.062(4) 0.027(3) -0.009(3) -0.002(3) -0.013(3)
Na10 0.039(4) 0.048(4) 0.021(3) -0.007(3) -0.003(3) -0.012(3)
O1 0.017(3) 0.039(3) 0.053(4) -0.006(3) -0.002(2) -0.005(2)
O2 0.017(2) 0.026(3) 0.024(2) -0.010(2) -0.0028(19) 0.0005(19)
O3 0.077(5) 0.027(3) 0.056(4) -0.001(3) -0.027(4) -0.012(3)
O4 0.056(4) 0.034(4) 0.111(7) 0.001(4) -0.034(4) 0.009(3)
O5 0.030(3) 0.047(3) 0.033(3) -0.010(3) -0.014(2) 0.005(2)
O6 0.018(2) 0.032(3) 0.029(3) -0.011(2) -0.007(2) 0.000(2)
O7 0.045(4) 0.084(5) 0.032(3) -0.028(3) 0.010(3) -0.017(3)
O8 0.025(3) 0.053(4) 0.031(3) -0.011(3) -0.003(2) -0.005(3)
O9 0.025(3) 0.034(3) 0.022(2) -0.009(2) 0.000(2) -0.003(2)
O10 0.045(3) 0.044(3) 0.021(3) -0.016(2) 0.001(2) -0.002(3)
O13 0.017(2) 0.024(3) 0.025(3) -0.007(2) -0.0027(19) 0.0011(19)
O14 0.014(2) 0.040(3) 0.035(3) -0.015(2) -0.004(2) -0.002(2)
O15 0.027(3) 0.033(3) 0.023(3) -0.003(2) 0.000(2) -0.001(2)
O16 0.019(2) 0.042(3) 0.026(3) -0.010(2) 0.002(2) 0.002(2)
O17 0.024(2) 0.035(3) 0.021(2) -0.011(2) -0.004(2) -0.001(2)
O18 0.050(3) 0.043(3) 0.018(3) -0.006(2) -0.004(2) -0.006(3)
O19 0.072(5) 0.056(4) 0.041(4) -0.021(3) -0.017(3) 0.007(3)
O20 0.089(5) 0.061(5) 0.038(4) -0.009(3) 0.012(4) -0.027(4)
O21 0.018(2) 0.039(3) 0.028(3) -0.009(2) 0.001(2) -0.006(2)
O22 0.020(3) 0.057(4) 0.029(3) -0.014(3) 0.005(2) 0.002(2)
O23 0.029(3) 0.058(4) 0.032(3) -0.017(3) -0.006(2) -0.009(3)
O24 0.058(4) 0.097(6) 0.031(3) 0.010(4) -0.020(3) -0.022(4)
O26 0.024(3) 0.065(4) 0.030(3) -0.025(3) 0.002(2) -0.004(3)
O27 0.045(3) 0.043(3) 0.040(3) -0.014(3) -0.006(3) 0.003(3)
O28 0.073(5) 0.033(3) 0.062(4) -0.011(3) 0.026(4) -0.001(3)
N1 0.020(3) 0.021(3) 0.019(3) -0.006(2) -0.002(2) 0.002(2)
N2 0.014(3) 0.030(3) 0.025(3) -0.014(3) 0.000(2) -0.001(2)
N3 0.021(3) 0.030(3) 0.021(3) -0.009(3) -0.005(2) -0.003(2)
N4 0.015(3) 0.019(3) 0.017(3) -0.008(2) -0.002(2) -0.002(2)
N5 0.012(3) 0.032(3) 0.021(3) -0.011(3) 0.004(2) -0.003(2)
N6 0.015(3) 0.028(3) 0.020(3) -0.008(2) -0.002(2) -0.001(2)
C11 0.018(3) 0.023(4) 0.021(3) -0.015(3) 0.000(3) 0.000(3)
C12 0.018(3) 0.030(4) 0.023(4) -0.012(3) 0.000(3) 0.003(3)
C13 0.013(3) 0.030(4) 0.024(4) -0.012(3) 0.001(3) -0.001(3)
C14 0.023(3) 0.035(4) 0.018(3) -0.009(3) -0.001(3) 0.000(3)
C15 0.018(3) 0.029(4) 0.022(3) -0.009(3) -0.002(3) -0.003(3)
C16 0.015(3) 0.029(4) 0.023(4) -0.011(3) -0.003(3) -0.001(3)
C17 0.022(3) 0.030(4) 0.024(4) -0.008(3) -0.001(3) -0.004(3)
C18 0.020(3) 0.036(4) 0.024(4) -0.013(3) 0.000(3) 0.001(3)
C19 0.025(3) 0.020(3) 0.019(3) -0.006(3) -0.002(3) 0.004(3)
C20 0.041(4) 0.024(4) 0.028(4) -0.007(3) -0.002(3) 0.002(3)
C21 0.017(3) 0.033(4) 0.031(4) -0.010(3) -0.001(3) 0.005(3)
C22 0.015(3) 0.045(5) 0.026(4) -0.014(3) 0.000(3) 0.002(3)
C23 0.021(3) 0.041(4) 0.031(4) -0.019(4) 0.001(3) -0.001(3)
C24 0.024(4) 0.039(4) 0.027(4) -0.012(3) -0.001(3) 0.004(3)
C25 0.032(4) 0.041(5) 0.024(4) -0.015(3) -0.008(3) -0.003(3)
C26 0.026(4) 0.035(4) 0.024(4) -0.012(3) -0.007(3) 0.001(3)
C27 0.021(4) 0.034(4) 0.039(4) -0.002(3) -0.012(3) -0.009(3)
C31 0.016(3) 0.023(4) 0.019(3) -0.008(3) -0.003(3) -0.003(3)
C32 0.013(3) 0.033(4) 0.022(3) -0.009(3) -0.002(3) -0.001(3)
C33 0.014(3) 0.034(4) 0.022(4) -0.011(3) 0.002(3) -0.003(3)
C34 0.011(3) 0.036(4) 0.024(4) -0.010(3) 0.002(3) -0.004(3)
C35 0.015(3) 0.024(4) 0.022(3) -0.006(3) -0.002(3) -0.002(3)
C36 0.018(3) 0.031(4) 0.020(3) -0.007(3) -0.003(3) -0.003(3)
C37 0.018(3) 0.029(4) 0.021(3) -0.011(3) -0.006(3) 0.000(3)
C38 0.022(4) 0.034(4) 0.018(3) -0.005(3) -0.006(3) -0.003(3)
C39 0.021(3) 0.024(4) 0.016(3) -0.009(3) 0.000(3) 0.001(3)
C40 0.021(3) 0.033(4) 0.020(3) -0.012(3) -0.003(3) -0.006(3)
C41 0.026(4) 0.031(4) 0.025(4) -0.004(3) 0.005(3) -0.006(3)
C42 0.023(3) 0.035(4) 0.023(4) -0.010(3) 0.007(3) -0.003(3)
C43 0.016(3) 0.042(4) 0.036(4) -0.019(4) 0.000(3) -0.006(3)
C44 0.026(4) 0.054(6) 0.045(5) -0.018(5) -0.001(4) -0.008(4)
C45 0.013(3) 0.039(4) 0.025(4) -0.012(3) -0.006(3) 0.008(3)
C46 0.018(3) 0.042(5) 0.024(4) -0.011(3) -0.005(3) -0.001(3)
C47 0.026(4) 0.038(4) 0.025(4) -0.005(3) -0.006(3) -0.001(3)
C48 0.027(4) 0.048(5) 0.026(4) -0.005(4) -0.008(3) 0.005(4)

loop_
_atom_type_symbol
_atom_type_description
_atom_type_scat_dispersion_real
_atom_type_scat_dispersion_imag
_atom_type_scat_source
Pd Pd -0.9988 1.0072 'International Tables Vol C Tables 4.2.6.8 and 6.1.1.4'
Na Na 0.0362 0.0249 'International Tables Vol C Tables 4.2.6.8 and 6.1.1.4'
O O 0.0106 0.0060 'International Tables Vol C Tables 4.2.6.8 and 6.1.1.4'
N N 0.0061 0.0033 'International Tables Vol C Tables 4.2.6.8 and 6.1.1.4'
C C 0.0033 0.0016 'International Tables Vol C Tables 4.2.6.8 and 6.1.1.4'
H H 0.0000 0.0000 'International Tables Vol C Tables 4.2.6.8 and 6.1.1.4'

loop_
_geom_angle_atom_site_label_1
_geom_angle_atom_site_label_2
_geom_angle_atom_site_label_3
_geom_angle
_geom_angle_site_symmetry_1
_geom_angle_site_symmetry_3
_geom_angle_publ_flag
O13 Pd1 O2 176.83(19) . . ?
O13 Pd1 N4 83.30(19) . . ?
O2 Pd1 N4 95.31(19) . . ?
O13 Pd1 N1 97.5(2) . . ?
O2 Pd1 N1 84.1(2) . . ?
N4 Pd1 N1 175.8(2) . . ?
O21 Pd2 O9 176.03(19) . . ?
O21 Pd2 N6 84.1(2) . . ?
O9 Pd2 N6 95.5(2) . . ?
O21 Pd2 N3 96.3(2) . . ?
O9 Pd2 N3 84.4(2) . . ?
N6 Pd2 N3 175.5(2) . . ?
O6 Pd3 O17 176.22(19) . . ?
O6 Pd3 N2 83.4(2) . . ?
O17 Pd3 N2 96.4(2) . . ?
O6 Pd3 N5 96.2(2) . . ?
O17 Pd3 N5 84.3(2) . . ?
N2 Pd3 N5 175.8(2) . . ?
O22 Na1 O28 167.0(3) 1_655 . ?
O22 Na1 O33 97.6(4) 1_655 . ?
O28 Na1 O33 83.5(4) . . ?
O22 Na1 O26 77.7(2) 1_655 . ?
O28 Na1 O26 89.3(2) . . ?
O33 Na1 O26 91.7(4) . . ?
O22 Na1 O14 83.5(2) 1_655 . ?
O28 Na1 O14 91.5(2) . . ?
O33 Na1 O14 162.2(4) . . ?
O26 Na1 O14 71.0(2) . . ?
O22 Na1 O19 86.2(2) 1_655 . ?
O28 Na1 O19 106.5(3) . . ?
O33 Na1 O19 99.4(4) . . ?
O26 Na1 O19 161.5(2) . . ?
O14 Na1 O19 98.5(2) . . ?
O22 Na1 Na2 46.26(16) 1_655 1_655 ?
O28 Na1 Na2 123.1(2) . 1_655 ?
O33 Na1 Na2 125.1(4) . 1_655 ?
O26 Na1 Na2 47.98(15) . 1_655 ?
O14 Na1 Na2 45.37(13) . 1_655 ?
O19 Na1 Na2 113.8(2) . 1_655 ?
O1 Na2 O14 156.5(2) . 1_455 ?
O1 Na2 O22 109.9(2) . . ?
O14 Na2 O22 85.2(2) 1_455 . ?
O1 Na2 O5 87.2(2) . 1_455 ?
O14 Na2 O5 104.9(2) 1_455 1_455 ?
O22 Na2 O5 110.1(2) . 1_455 ?
O1 Na2 O26 92.8(2) . 1_455 ?
O14 Na2 O26 72.64(19) 1_455 1_455 ?
O22 Na2 O26 76.8(2) . 1_455 ?
O5 Na2 O26 172.7(2) 1_455 1_455 ?
O1 Na2 O51 85.0(4) . . ?
O14 Na2 O51 75.8(4) 1_455 . ?
O22 Na2 O51 157.3(4) . . ?
O5 Na2 O51 87.0(4) 1_455 . ?
O26 Na2 O51 85.7(4) 1_455 . ?
O1 Na2 O51' 86.4(5) . . ?
O14 Na2 O51' 77.8(5) 1_455 . ?
O22 Na2 O51' 162.9(5) . . ?
O5 Na2 O51' 74.5(5) 1_455 . ?
O26 Na2 O51' 98.2(5) 1_455 . ?
O51 Na2 O51' 12.7(5) . . ?
O1 Na2 Na1 132.29(19) . 1_455 ?
O14 Na2 Na1 48.16(15) 1_455 1_455 ?
O22 Na2 Na1 45.44(15) . 1_455 ?
O5 Na2 Na1 135.74(17) 1_455 1_455 ?
O26 Na2 Na1 47.62(16) 1_455 1_455 ?
O51 Na2 Na1 111.9(4) . 1_455 ?
O51' Na2 Na1 119.6(4) . 1_455 ?
O1 Na2 Na6 48.9(2) . . ?
O14 Na2 Na6 134.1(2) 1_455 . ?
O22 Na2 Na6 128.7(2) . . ?
O5 Na2 Na6 40.37(18) 1_455 . ?
O26 Na2 Na6 137.0(2) 1_455 . ?
O51 Na2 Na6 74.0(4) . . ?
O51' Na2 Na6 65.7(5) . . ?
Na1 Na2 Na6 173.74(18) 1_455 . ?
O1 Na2 Na9 74.4(2) . 2_566 ?
O14 Na2 Na9 82.2(2) 1_455 2_566 ?
O22 Na2 Na9 137.1(2) . 2_566 ?
O5 Na2 Na9 112.7(2) 1_455 2_566 ?
O26 Na2 Na9 60.3(2) 1_455 2_566 ?
O51 Na2 Na9 28.8(4) . 2_566 ?
O51' Na2 Na9 41.1(5) . 2_566 ?
Na1 Na2 Na9 98.85(19) 1_455 2_566 ?
Na6 Na2 Na9 87.4(2) . 2_566 ?
O10 Na3 O10 180.0(2) . 2_665 ?
O10 Na3 O29 99.2(3) . . ?
O10 Na3 O29 80.8(3) 2_665 . ?
O10 Na3 O29 80.8(3) . 2_665 ?
O10 Na3 O29 99.2(3) 2_665 2_665 ?
O29 Na3 O29 180.000(1) . 2_665 ?
O10 Na3 O18 103.05(18) . . ?
O10 Na3 O18 76.95(18) 2_665 . ?
O29 Na3 O18 81.3(3) . . ?
O29 Na3 O18 98.7(3) 2_665 . ?
O10 Na3 O18 76.95(18) . 2_665 ?
O10 Na3 O18 103.05(18) 2_665 2_665 ?
O29 Na3 O18 98.7(3) . 2_665 ?
O29 Na3 O18 81.3(3) 2_665 2_665 ?
O18 Na3 O18 180.0(2) . 2_665 ?
O10 Na3 O29' 79.6(3) . . ?
O10 Na3 O29' 100.4(3) 2_665 . ?
O29 Na3 O29' 24.5(4) . . ?
O29 Na3 O29' 155.5(4) 2_665 . ?
O18 Na3 O29' 100.0(3) . . ?
O18 Na3 O29' 80.0(3) 2_665 . ?
O10 Na3 O29' 100.4(3) . 2_665 ?
O10 Na3 O29' 79.6(3) 2_665 2_665 ?
O29 Na3 O29' 155.5(4) . 2_665 ?
O29 Na3 O29' 24.5(4) 2_665 2_665 ?
O18 Na3 O29' 80.0(3) . 2_665 ?
O18 Na3 O29' 100.0(3) 2_665 2_665 ?
O29' Na3 O29' 180.0(5) . 2_665 ?
O10 Na3 Na4 132.76(17) . 2_665 ?
O10 Na3 Na4 47.24(17) 2_665 2_665 ?
O29 Na3 Na4 48.1(3) . 2_665 ?
O29 Na3 Na4 131.9(3) 2_665 2_665 ?
O18 Na3 Na4 47.88(17) . 2_665 ?
O18 Na3 Na4 132.12(17) 2_665 2_665 ?
O29' Na3 Na4 72.6(3) . 2_665 ?
O29' Na3 Na4 107.4(3) 2_665 2_665 ?
O10 Na3 Na4 47.24(17) . . ?
O10 Na3 Na4 132.76(17) 2_665 . ?
O29 Na3 Na4 131.9(3) . . ?
O29 Na3 Na4 48.1(3) 2_665 . ?
O18 Na3 Na4 132.12(17) . . ?
O18 Na3 Na4 47.88(17) 2_665 . ?
O29' Na3 Na4 107.4(3) . . ?
O29' Na3 Na4 72.6(3) 2_665 . ?
Na4 Na3 Na4 180.0 2_665 . ?
O10 Na3 Na10 133.07(17) . 2_665 ?
O10 Na3 Na10 46.93(17) 2_665 2_665 ?
O29 Na3 Na10 108.7(3) . 2_665 ?
O29 Na3 Na10 71.3(3) 2_665 2_665 ?
O18 Na3 Na10 47.85(17) . 2_665 ?
O18 Na3 Na10 132.15(17) 2_665 2_665 ?
O29' Na3 Na10 133.2(3) . 2_665 ?
O29' Na3 Na10 46.8(3) 2_665 2_665 ?
Na4 Na3 Na10 60.59(18) 2_665 2_665 ?
Na4 Na3 Na10 119.41(18) . 2_665 ?
O10 Na3 Na10 46.93(17) . . ?
O10 Na3 Na10 133.07(17) 2_665 . ?
O29 Na3 Na10 71.3(3) . . ?
O29 Na3 Na10 108.7(3) 2_665 . ?
O18 Na3 Na10 132.15(17) . . ?
O18 Na3 Na10 47.85(17) 2_665 . ?
O29' Na3 Na10 46.8(3) . . ?
O29' Na3 Na10 133.2(3) 2_665 . ?
Na4 Na3 Na10 119.41(18) 2_665 . ?
Na4 Na3 Na10 60.59(18) . . ?
Na10 Na3 Na10 180.0(2) 2_665 . ?
O37' Na4 O36 103.3(12) . . ?
O37' Na4 O37 89.5(11) . . ?
O36 Na4 O37 95.0(6) . . ?
O37' Na4 O10 167.4(11) . . ?
O36 Na4 O10 88.5(5) . . ?
O37 Na4 O10 93.8(5) . . ?
O37' Na4 O18 90.8(11) . 2_665 ?
O36 Na4 O18 165.0(5) . 2_665 ?
O37 Na4 O18 90.1(5) . 2_665 ?
O10 Na4 O18 77.1(3) . 2_665 ?
O37' Na4 O29 94.4(11) . 2_665 ?
O36 Na4 O29 92.7(5) . 2_665 ?
O37 Na4 O29 170.3(6) . 2_665 ?
O10 Na4 O29 80.5(4) . 2_665 ?
O18 Na4 O29 81.0(4) 2_665 2_665 ?
O37' Na4 Na3 121.3(11) . . ?
O36 Na4 Na3 118.4(5) . . ?
O37 Na4 Na3 123.0(5) . . ?
O10 Na4 Na3 47.38(18) . . ?
O18 Na4 Na3 47.94(18) 2_665 . ?
O29 Na4 Na3 47.6(3) 2_665 . ?
O37' Na4 Na10 125.9(11) . . ?
O36 Na4 Na10 123.3(5) . . ?
O37 Na4 Na10 62.7(4) . . ?
O10 Na4 Na10 46.8(2) . . ?
O18 Na4 Na10 47.8(2) 2_665 . ?
O29 Na4 Na10 108.0(4) 2_665 . ?
Na3 Na4 Na10 60.42(17) . . ?
O43 Na5 O43 62.0(10) . 2_756 ?
O43 Na5 O40 138.2(9) . . ?
O43 Na5 O40 85.9(8) 2_756 . ?
O43 Na5 O4 129.7(8) . . ?
O43 Na5 O4 160.1(8) 2_756 . ?
O40 Na5 O4 75.6(5) . . ?
O43 Na5 O38 68.4(7) . . ?
O43 Na5 O38 86.1(7) 2_756 . ?
O40 Na5 O38 84.5(6) . . ?
O4 Na5 O38 85.0(5) . . ?
O43 Na5 O46 38.2(8) . . ?
O43 Na5 O46 83.6(8) 2_756 . ?
O40 Na5 O46 168.2(8) . . ?
O4 Na5 O46 115.4(7) . . ?
O38 Na5 O46 100.3(7) . . ?
O43 Na5 O51 94.5(8) . 1_655 ?
O43 Na5 O51 75.9(7) 2_756 1_655 ?
O40 Na5 O51 103.2(7) . 1_655 ?
O4 Na5 O51 115.0(5) . 1_655 ?
O38 Na5 O51 159.7(7) . 1_655 ?
O46 Na5 O51 68.9(7) . 1_655 ?
O43 Na5 Na6 108.7(7) . 1_655 ?
O43 Na5 Na6 47.4(6) 2_756 1_655 ?
O40 Na5 Na6 41.5(5) . 1_655 ?
O4 Na5 Na6 116.2(5) . 1_655 ?
O38 Na5 Na6 96.2(5) . 1_655 ?
O46 Na5 Na6 126.8(7) . 1_655 ?
O51 Na5 Na6 78.6(5) 1_655 1_655 ?
O43 Na5 Na5 32.9(6) . 2_756 ?
O43 Na5 Na5 29.1(5) 2_756 2_756 ?
O40 Na5 Na5 111.5(6) . 2_756 ?
O4 Na5 Na5 158.5(6) . 2_756 ?
O38 Na5 Na5 75.9(5) . 2_756 ?
O46 Na5 Na5 60.0(6) . 2_756 ?
O51 Na5 Na5 83.9(5) 1_655 2_756 ?
Na6 Na5 Na5 76.1(4) 1_655 2_756 ?
O43 Na5 Na9 62.5(7) . 2_666 ?
O43 Na5 Na9 68.3(6) 2_756 2_666 ?
O40 Na5 Na9 131.7(6) . 2_666 ?
O4 Na5 Na9 130.1(4) . 2_666 ?
O38 Na5 Na9 130.8(5) . 2_666 ?
O46 Na5 Na9 38.2(6) . 2_666 ?
O51 Na5 Na9 32.8(4) 1_655 2_666 ?
Na6 Na5 Na9 95.8(4) 1_655 2_666 ?
Na5 Na5 Na9 61.2(3) 2_756 2_666 ?
O43 Na5 Na9 68.9(7) . 1_645 ?
O43 Na5 Na9 61.0(6) 2_756 1_645 ?
O40 Na5 Na9 72.4(5) . 1_645 ?
O4 Na5 Na9 105.5(4) . 1_645 ?
O38 Na5 Na9 27.8(4) . 1_645 ?
O46 Na5 Na9 107.0(6) . 1_645 ?
O51 Na5 Na9 136.8(5) 1_655 1_645 ?
Na6 Na5 Na9 70.5(3) 1_655 1_645 ?
Na5 Na5 Na9 60.3(3) 2_756 1_645 ?
Na9 Na5 Na9 121.5(3) 2_666 1_645 ?
O40 Na6 O5 83.0(6) 1_455 1_455 ?
O40 Na6 O43 98.1(8) 1_455 2_656 ?
O5 Na6 O43 123.4(7) 1_455 2_656 ?
O40 Na6 O46 101.4(9) 1_455 2_656 ?
O5 Na6 O46 165.6(8) 1_455 2_656 ?
O43 Na6 O46 42.7(9) 2_656 2_656 ?
O40 Na6 O1 145.8(6) 1_455 . ?
O5 Na6 O1 83.0(3) 1_455 . ?
O43 Na6 O1 64.9(6) 2_656 . ?
O46 Na6 O1 85.9(7) 2_656 . ?
O40 Na6 O45 101.8(7) 1_455 . ?
O5 Na6 O45 171.8(6) 1_455 . ?
O43 Na6 O45 63.0(7) 2_656 . ?
O46 Na6 O45 20.3(7) 2_656 . ?
O1 Na6 O45 96.3(5) . . ?
O40 Na6 Na5 51.9(5) 1_455 1_455 ?
O5 Na6 Na5 95.4(4) 1_455 1_455 ?
O43 Na6 Na5 49.9(6) 2_656 1_455 ?
O46 Na6 Na5 77.2(7) 2_656 1_455 ?
O1 Na6 Na5 98.8(3) . 1_455 ?
O45 Na6 Na5 92.8(6) . 1_455 ?
O40 Na6 Na2 112.6(6) 1_455 . ?
O5 Na6 Na2 43.3(2) 1_455 . ?
O43 Na6 Na2 87.5(6) 2_656 . ?
O46 Na6 Na2 123.5(7) 2_656 . ?
O1 Na6 Na2 41.72(18) . . ?
O45 Na6 Na2 137.6(6) . . ?
Na5 Na6 Na2 89.6(3) 1_455 . ?
O40 Na6 Na9 71.2(6) 1_455 1_545 ?
O5 Na6 Na9 153.7(4) 1_455 1_545 ?
O43 Na6 Na9 57.8(6) 2_656 1_545 ?
O46 Na6 Na9 31.4(7) 2_656 1_545 ?
O1 Na6 Na9 115.7(3) . 1_545 ?
O45 Na6 Na9 32.8(5) . 1_545 ?
Na5 Na6 Na9 64.8(3) 1_455 1_545 ?
Na2 Na6 Na9 144.9(3) . 1_545 ?
O54 Na7 O39 112.1(8) . . ?
O54 Na7 O7 135.1(7) . . ?
O39 Na7 O7 110.8(6) . . ?
O54 Na7 O56 91.4(8) . . ?
O39 Na7 O56 21.7(5) . . ?
O7 Na7 O56 132.5(7) . . ?
O54 Na7 O32 95.5(7) . . ?
O39 Na7 O32 85.4(6) . . ?
O7 Na7 O32 100.2(5) . . ?
O56 Na7 O32 80.4(7) . . ?
O54 Na7 O48' 54.8(10) . . ?
O39 Na7 O48' 152.4(10) . . ?
O7 Na7 O48' 90.3(8) . . ?
O56 Na7 O48' 133.3(10) . . ?
O32 Na7 O48' 73.1(9) . . ?
O54 Na7 O54 71.5(10) . 2_755 ?
O39 Na7 O54 90.3(7) . 2_755 ?
O7 Na7 O54 96.1(7) . 2_755 ?
O56 Na7 O54 89.7(8) . 2_755 ?
O32 Na7 O54 163.6(8) . 2_755 ?
O48' Na7 O54 105.4(10) . 2_755 ?
O54 Na7 Na7 37.1(6) . 2_755 ?
O39 Na7 Na7 103.1(6) . 2_755 ?
O7 Na7 Na7 119.3(4) . 2_755 ?
O56 Na7 Na7 90.7(6) . 2_755 ?
O32 Na7 Na7 131.9(5) . 2_755 ?
O48' Na7 Na7 80.0(8) . 2_755 ?
O54 Na7 Na7 34.4(6) 2_755 2_755 ?
O54 Na7 Na8 103.1(7) . 1_655 ?
O39 Na7 Na8 133.3(5) . 1_655 ?
O7 Na7 Na8 34.0(2) . 1_655 ?
O56 Na7 Na8 151.7(6) . 1_655 ?
O32 Na7 Na8 121.3(4) . 1_655 ?
O48' Na7 Na8 73.8(8) . 1_655 ?
O54 Na7 Na8 72.6(6) 2_755 1_655 ?
Na7 Na7 Na8 86.9(3) 2_755 1_655 ?
O24 Na8 O50 169.5(4) 2_565 . ?
O24 Na8 O53 91.1(4) 2_565 . ?
O50 Na8 O53 78.4(4) . . ?
O24 Na8 O7 88.1(3) 2_565 1_455 ?
O50 Na8 O7 92.9(4) . 1_455 ?
O53 Na8 O7 94.4(4) . 1_455 ?
O24 Na8 O49 90.9(4) 2_565 . ?
O50 Na8 O49 86.3(4) . . ?
O53 Na8 O49 75.9(4) . . ?
O7 Na8 O49 170.2(4) 1_455 . ?
O24 Na8 O49 146.4(4) 2_565 2_565 ?
O50 Na8 O49 44.1(4) . 2_565 ?
O53 Na8 O49 122.5(5) . 2_565 ?
O7 Na8 O49 89.0(4) 1_455 2_565 ?
O49 Na8 O49 97.1(4) . 2_565 ?
O24 Na8 O50 85.3(3) 2_565 2_565 ?
O50 Na8 O50 99.2(4) . 2_565 ?
O53 Na8 O50 117.2(4) . 2_565 ?
O7 Na8 O50 147.8(4) 1_455 2_565 ?
O49 Na8 O50 41.6(4) . 2_565 ?
O49 Na8 O50 79.6(4) 2_565 2_565 ?
O24 Na8 Na10 99.3(3) 2_565 2_565 ?
O50 Na8 Na10 90.7(4) . 2_565 ?
O53 Na8 Na10 160.8(4) . 2_565 ?
O7 Na8 Na10 102.0(3) 1_455 2_565 ?
O49 Na8 Na10 87.8(4) . 2_565 ?
O49 Na8 Na10 48.8(3) 2_565 2_565 ?
O50 Na8 Na10 48.6(3) 2_565 2_565 ?
O24 Na8 Na10 123.0(3) 2_565 . ?
O50 Na8 Na10 48.8(3) . . ?
O53 Na8 Na10 48.2(3) . . ?
O7 Na8 Na10 126.0(3) 1_455 . ?
O49 Na8 Na10 47.6(3) . . ?
O49 Na8 Na10 84.8(3) 2_565 . ?
O50 Na8 Na10 83.2(3) 2_565 . ?
Na10 Na8 Na10 112.9(3) 2_565 . ?
O24 Na8 Na8 130.2(4) 2_565 2_565 ?
O50 Na8 Na8 53.5(3) . 2_565 ?
O53 Na8 Na8 103.1(4) . 2_565 ?
O7 Na8 Na8 136.5(4) 1_455 2_565 ?
O49 Na8 Na8 49.0(3) . 2_565 ?
O49 Na8 Na8 48.0(3) 2_565 2_565 ?
O50 Na8 Na8 45.7(3) 2_565 2_565 ?
Na10 Na8 Na8 58.0(2) 2_565 2_565 ?
Na10 Na8 Na8 54.9(2) . 2_565 ?
O24 Na8 Na7 71.0(3) 2_565 1_455 ?
O50 Na8 Na7 104.8(3) . 1_455 ?
O53 Na8 Na7 68.1(4) . 1_455 ?
O7 Na8 Na7 32.3(2) 1_455 1_455 ?
O49 Na8 Na7 138.9(4) . 1_455 ?
O49 Na8 Na7 118.6(4) 2_565 1_455 ?
O50 Na8 Na7 156.0(3) 2_565 1_455 ?
Na10 Na8 Na7 130.5(3) 2_565 1_455 ?
Na10 Na8 Na7 112.4(3) . 1_455 ?
Na8 Na8 Na7 158.3(3) 2_565 1_455 ?
O38 Na9 O51 87.4(8) 1_465 2_566 ?
O38 Na9 O45 117.4(9) 1_465 1_565 ?
O51 Na9 O45 95.0(9) 2_566 1_565 ?
O38 Na9 O16 115.3(7) 1_465 . ?
O51 Na9 O16 91.2(6) 2_566 . ?
O45 Na9 O16 127.2(8) 1_565 . ?
O38 Na9 O46 94.7(9) 1_465 2_666 ?
O51 Na9 O46 84.1(9) 2_566 2_666 ?
O45 Na9 O46 24.8(7) 1_565 2_666 ?
O16 Na9 O46 149.5(9) . 2_666 ?
O38 Na9 O33 83.9(7) 1_465 1_455 ?
O51 Na9 O33 167.8(8) 2_566 1_455 ?
O45 Na9 O33 81.5(8) 1_565 1_455 ?
O16 Na9 O33 100.2(6) . 1_455 ?
O46 Na9 O33 88.1(8) 2_666 1_455 ?
O38 Na9 Na5 79.5(6) 1_465 2_666 ?
O51 Na9 Na5 43.5(5) 2_566 2_666 ?
O45 Na9 Na5 62.5(7) 1_565 2_666 ?
O16 Na9 Na5 133.4(5) . 2_666 ?
O46 Na9 Na5 43.4(7) 2_666 2_666 ?
O33 Na9 Na5 126.0(5) 1_455 2_666 ?
O38 Na9 Na5 35.9(5) 1_465 1_465 ?
O51 Na9 Na5 89.4(6) 2_566 1_465 ?
O45 Na9 Na5 81.5(7) 1_565 1_465 ?
O16 Na9 Na5 151.1(5) . 1_465 ?
O46 Na9 Na5 59.3(7) 2_666 1_465 ?
O33 Na9 Na5 78.5(5) 1_455 1_465 ?
Na5 Na9 Na5 58.5(3) 2_666 1_465 ?
O38 Na9 Na2 67.0(6) 1_465 2_566 ?
O51 Na9 Na2 35.4(5) 2_566 2_566 ?
O45 Na9 Na2 129.7(7) 1_565 2_566 ?
O16 Na9 Na2 75.8(3) . 2_566 ?
O46 Na9 Na2 113.7(7) 2_666 2_566 ?
O33 Na9 Na2 144.2(5) 1_455 2_566 ?
Na5 Na9 Na2 70.3(3) 2_666 2_566 ?
Na5 Na9 Na2 88.4(3) 1_465 2_566 ?
O38 Na9 Na6 78.6(6) 1_465 1_565 ?
O51 Na9 Na6 108.3(6) 2_566 1_565 ?
O45 Na9 Na6 41.4(6) 1_565 1_565 ?
O16 Na9 Na6 157.0(5) . 1_565 ?
O46 Na9 Na6 29.9(6) 2_666 1_565 ?
O33 Na9 Na6 61.6(4) 1_455 1_565 ?
Na5 Na9 Na6 64.8(3) 2_666 1_565 ?
Na5 Na9 Na6 44.7(2) 1_465 1_565 ?
Na2 Na9 Na6 127.2(3) 2_566 1_565 ?
O49 Na10 O53 82.0(5) . . ?
O49 Na10 O50 92.6(5) . . ?
O53 Na10 O50 82.3(5) . . ?
O49 Na10 O10 171.3(4) . . ?
O53 Na10 O10 102.5(4) . . ?
O50 Na10 O10 95.3(4) . . ?
O49 Na10 O18 95.9(4) . 2_665 ?
O53 Na10 O18 100.4(4) . 2_665 ?
O50 Na10 O18 171.4(4) . 2_665 ?
O10 Na10 O18 76.2(3) . 2_665 ?
O49 Na10 C26 163.1(4) . . ?
O53 Na10 C26 101.2(4) . . ?
O50 Na10 C26 71.7(3) . . ?
O10 Na10 C26 23.81(19) . . ?
O18 Na10 C26 99.8(3) 2_665 . ?
O49 Na10 Na8 55.9(3) . 2_565 ?
O53 Na10 Na8 118.6(4) . 2_565 ?
O50 Na10 Na8 60.1(3) . 2_565 ?
O10 Na10 Na8 125.9(3) . 2_565 ?
O18 Na10 Na8 124.0(3) 2_665 2_565 ?
C26 Na10 Na8 109.2(3) . 2_565 ?
O49 Na10 C42 72.8(3) . 2_665 ?
O53 Na10 C42 98.4(4) . 2_665 ?
O50 Na10 C42 165.1(4) . 2_665 ?
O10 Na10 C42 99.0(3) . 2_665 ?
O18 Na10 C42 23.07(19) 2_665 2_665 ?
C26 Na10 C42 122.4(3) . 2_665 ?
Na8 Na10 C42 107.4(3) 2_565 2_665 ?
O49 Na10 Na8 53.1(3) . . ?
O53 Na10 Na8 51.7(4) . . ?
O50 Na10 Na8 50.9(3) . . ?
O10 Na10 Na8 135.4(3) . . ?
O18 Na10 Na8 136.7(3) 2_665 . ?
C26 Na10 Na8 116.3(3) . . ?
Na8 Na10 Na8 67.1(3) 2_565 . ?
C42 Na10 Na8 118.4(3) 2_665 . ?
O49 Na10 Na3 125.2(4) . . ?
O53 Na10 Na3 134.3(4) . . ?
O50 Na10 Na3 125.7(3) . . ?
O10 Na10 Na3 46.58(17) . . ?
O18 Na10 Na3 47.12(17) 2_665 . ?
C26 Na10 Na3 63.81(19) . . ?
Na8 Na10 Na3 107.1(2) 2_565 . ?
C42 Na10 Na3 63.80(18) 2_665 . ?
Na8 Na10 Na3 174.0(3) . . ?
O49 Na10 Na4 129.6(4) . . ?
O53 Na10 Na4 75.3(4) . . ?
O50 Na10 Na4 127.2(4) . . ?
O10 Na10 Na4 46.3(2) . . ?
O18 Na10 Na4 47.0(2) 2_665 . ?
C26 Na10 Na4 66.8(2) . . ?
Na8 Na10 Na4 166.1(3) 2_565 . ?
C42 Na10 Na4 66.9(2) 2_665 . ?
Na8 Na10 Na4 126.9(3) . . ?
Na3 Na10 Na4 58.99(17) . . ?
C18 O1 Na2 129.2(5) . . ?
C18 O1 Na6 126.2(5) . . ?
Na2 O1 Na6 89.4(3) . . ?
C18 O2 Pd1 113.4(4) . . ?
C20 O4 Na5 134.8(6) . . ?
C22 O5 Na6 144.4(6) . 1_655 ?
C22 O5 Na2 117.7(5) . 1_655 ?
Na6 O5 Na2 96.4(3) 1_655 1_655 ?
C22 O6 Pd3 115.1(4) . . ?
C24 O7 Na7 116.5(6) . . ?
C24 O7 Na8 115.3(6) . 1_655 ?
Na7 O7 Na8 113.7(4) . 1_655 ?
C26 O9 Pd2 113.3(5) . . ?
C26 O10 Na4 143.5(5) . . ?
C26 O10 Na3 129.4(5) . . ?
Na4 O10 Na3 85.4(2) . . ?
C26 O10 Na10 103.8(5) . . ?
Na4 O10 Na10 86.8(3) . . ?
Na3 O10 Na10 86.5(2) . . ?
C38 O13 Pd1 114.4(4) . . ?
C38 O14 Na2 131.7(5) . 1_655 ?
C38 O14 Na1 139.2(5) . . ?
Na2 O14 Na1 86.47(19) 1_655 . ?
C40 O16 Na9 119.6(6) . . ?
C42 O17 Pd3 113.3(4) . . ?
C42 O18 Na4 144.4(5) . 2_665 ?
C42 O18 Na3 129.8(5) . . ?
Na4 O18 Na3 84.2(2) 2_665 . ?
C42 O18 Na10 105.5(5) . 2_665 ?
Na4 O18 Na10 85.3(3) 2_665 2_665 ?
Na3 O18 Na10 85.0(2) . 2_665 ?
C44 O19 Na1 140.9(6) . . ?
C46 O21 Pd2 114.8(5) . . ?
C46 O22 Na1 150.2(6) . 1_455 ?
C46 O22 Na2 121.1(5) . . ?
Na1 O22 Na2 88.3(2) 1_455 . ?
C48 O24 Na8 118.8(6) . 2_565 ?
Na1 O26 Na2 84.4(2) . 1_655 ?
Na3 O29 Na4 84.3(4) . 2_665 ?
Na1 O33 Na9 117.6(7) . 1_655 ?
O53 O37 Na4 122.6(10) . . ?
Na9 O38 Na5 116.3(8) 1_645 . ?
Na6 O40 Na5 86.6(7) 1_655 . ?
O42 O42' O45 170(3) . . ?
O46 O43 Na5 90.7(13) . . ?
O46 O43 Na6 70.5(12) . 2_656 ?
Na5 O43 Na6 157.0(11) . 2_656 ?
O46 O43 Na5 114.3(14) . 2_756 ?
Na5 O43 Na5 118.0(10) . 2_756 ?
Na6 O43 Na5 82.8(8) 2_656 2_756 ?
O46 O45 O42' 151(3) 2_656 . ?
O46 O45 Na9 85(2) 2_656 1_545 ?
O42' O45 Na9 123.7(17) . 1_545 ?
O46 O45 Na6 52.0(19) 2_656 . ?
O42' O45 Na6 108.8(15) . . ?
Na9 O45 Na6 105.8(9) 1_545 . ?
O45 O46 O43 174(3) 2_656 . ?
O45 O46 Na6 108(2) 2_656 2_656 ?
O43 O46 Na6 66.7(12) . 2_656 ?
O45 O46 Na9 71(2) 2_656 2_666 ?
O43 O46 Na9 113.9(15) . 2_666 ?
Na6 O46 Na9 118.7(11) 2_656 2_666 ?
O45 O46 Na5 134(2) 2_656 . ?
O43 O46 Na5 51.1(10) . . ?
Na6 O46 Na5 116.5(11) 2_656 . ?
Na9 O46 Na5 98.4(9) 2_666 . ?
O48 O48' Na7 153(3) 1_655 . ?
Na10 O49 Na8 79.3(4) . . ?
Na10 O49 Na8 75.3(4) . 2_565 ?
Na8 O49 Na8 82.9(4) . 2_565 ?
Na10 O50 Na8 80.2(4) . . ?
Na10 O50 Na8 71.3(4) . 2_565 ?
Na8 O50 Na8 80.8(4) . 2_565 ?
Na9 O51 Na2 115.8(8) 2_566 . ?
Na9 O51 Na5 103.8(7) 2_566 1_455 ?
Na2 O51 Na5 117.0(7) . 1_455 ?
O37 O53 Na10 99.3(8) . . ?
O37 O53 Na8 179.1(10) . . ?
Na10 O53 Na8 80.1(5) . . ?
Na7 O54 Na7 108.5(10) . 2_755 ?
C17 N1 C19 109.7(5) . . ?
C17 N1 C11 111.4(5) . . ?
C19 N1 C11 112.4(5) . . ?
C17 N1 Pd1 103.1(4) . . ?
C19 N1 Pd1 108.5(4) . . ?
C11 N1 Pd1 111.3(4) . . ?
C23 N2 C21 109.0(5) . . ?
C23 N2 C13 108.4(5) . . ?
C21 N2 C13 110.0(5) . . ?
C23 N2 Pd3 113.5(5) . . ?
C21 N2 Pd3 105.3(4) . . ?
C13 N2 Pd3 110.6(4) . . ?
C27 N3 C25 110.0(5) . . ?
C27 N3 C15 110.7(5) . . ?
C25 N3 C15 111.6(5) . . ?
C27 N3 Pd2 109.0(4) . . ?
C25 N3 Pd2 103.2(4) . . ?
C15 N3 Pd2 112.1(4) . . ?
C37 N4 C39 108.9(5) . . ?
C37 N4 C31 110.1(5) . . ?
C39 N4 C31 108.9(5) . . ?
C37 N4 Pd1 104.5(4) . . ?
C39 N4 Pd1 112.8(4) . . ?
C31 N4 Pd1 111.5(4) . . ?
C41 N5 C43 112.1(5) . . ?
C41 N5 C33 111.3(5) . . ?
C43 N5 C33 110.4(5) . . ?
C41 N5 Pd3 103.6(4) . . ?
C43 N5 Pd3 107.2(4) . . ?
C33 N5 Pd3 112.0(4) . . ?
C47 N6 C45 109.2(5) . . ?
C47 N6 C35 109.7(5) . . ?
C45 N6 C35 109.2(5) . . ?
C47 N6 Pd2 113.0(4) . . ?
C45 N6 Pd2 105.1(4) . . ?
C35 N6 Pd2 110.5(4) . . ?
C12 C11 N1 109.0(5) . . ?
C12 C11 C16 111.6(6) . . ?
N1 C11 C16 111.1(5) . . ?
C11 C12 C13 111.7(5) . . ?
N2 C13 C14 110.5(6) . . ?
N2 C13 C12 111.1(5) . . ?
C14 C13 C12 110.3(5) . . ?
C13 C14 C15 110.8(6) . . ?
N3 C15 C16 110.7(5) . . ?
N3 C15 C14 110.1(5) . . ?
C16 C15 C14 111.1(5) . . ?
C11 C16 C15 111.2(5) . . ?
N1 C17 C18 112.4(6) . . ?
O1 C18 O2 123.5(7) . . ?
O1 C18 C17 118.7(7) . . ?
O2 C18 C17 117.7(6) . . ?
N1 C19 C20 118.2(6) . . ?
O3 C20 O4 124.4(7) . . ?
O3 C20 C19 121.3(7) . . ?
O4 C20 C19 114.2(7) . . ?
N2 C21 C22 112.2(6) . . ?
O5 C22 O6 122.8(7) . . ?
O5 C22 C21 120.6(7) . . ?
O6 C22 C21 116.5(6) . . ?
N2 C23 C24 114.7(6) . . ?
O8 C24 O7 125.4(7) . . ?
O8 C24 C23 121.0(7) . . ?
O7 C24 C23 113.6(7) . . ?
N3 C25 C26 112.9(6) . . ?
O10 C26 O9 123.6(7) . . ?
O10 C26 C25 118.5(7) . . ?
O9 C26 C25 117.9(6) . . ?
O10 C26 Na10 52.4(4) . . ?
O9 C26 Na10 111.0(5) . . ?
C25 C26 Na10 104.1(4) . . ?
N3 C27 C28 113.2(9) . . ?
O11 C28 O12 120.8(15) . . ?
O11 C28 C27 114.5(16) . . ?
O12 C28 C27 124.2(15) . . ?
O11' C28' O12' 128.9(15) . . ?
C36 C31 N4 110.2(5) . . ?
C36 C31 C32 110.2(5) . . ?
N4 C31 C32 111.2(5) . . ?
C33 C32 C31 112.0(5) . . ?
C32 C33 N5 109.6(5) . . ?
C32 C33 C34 112.1(6) . . ?
N5 C33 C34 110.9(5) . . ?
C33 C34 C35 110.7(6) . . ?
C36 C35 N6 110.2(5) . . ?
C36 C35 C34 109.8(5) . . ?
N6 C35 C34 110.7(5) . . ?
C35 C36 C31 110.8(5) . . ?
N4 C37 C38 110.7(5) . . ?
O14 C38 O13 123.8(6) . . ?
O14 C38 C37 120.3(6) . . ?
O13 C38 C37 115.8(6) . . ?
N4 C39 C40 116.9(5) . . ?
O15 C40 O16 125.4(7) . . ?
O15 C40 C39 121.6(6) . . ?
O16 C40 C39 113.1(6) . . ?
N5 C41 C42 112.5(6) . . ?
O18 C42 O17 122.2(7) . . ?
O18 C42 C41 120.5(7) . . ?
O17 C42 C41 117.2(6) . . ?
O18 C42 Na10 51.5(4) . 2_665 ?
O17 C42 Na10 110.1(4) . 2_665 ?
C41 C42 Na10 105.4(4) . 2_665 ?
N5 C43 C44 117.1(6) . . ?
O20 C44 O19 125.1(9) . . ?
O20 C44 C43 116.9(8) . . ?
O19 C44 C43 118.0(8) . . ?
N6 C45 C46 112.5(6) . . ?
O22 C46 O21 123.1(7) . . ?
O22 C46 C45 119.5(7) . . ?
O21 C46 C45 117.3(6) . . ?
N6 C47 C48 115.0(6) . . ?
O23 C48 O24 126.2(8) . . ?
O23 C48 C47 120.5(7) . . ?
O24 C48 C47 113.4(7) . . ?

loop_
_geom_bond_atom_site_label_1
_geom_bond_atom_site_label_2
_geom_bond_distance
_geom_bond_site_symmetry_2
_geom_bond_publ_flag
Pd1 O13 2.005(4) . ?
Pd1 O2 2.008(4) . ?
Pd1 N4 2.064(5) . ?
Pd1 N1 2.091(6) . ?
Pd2 O21 1.993(5) . ?
Pd2 O9 2.001(5) . ?
Pd2 N6 2.074(6) . ?
Pd2 N3 2.078(6) . ?
Pd3 O6 1.993(5) . ?
Pd3 O17 2.000(5) . ?
Pd3 N2 2.068(6) . ?
Pd3 N5 2.084(6) . ?
Na1 O22 2.336(6) 1_655 ?
Na1 O28 2.415(7) . ?
Na1 O33 2.420(15) . ?
Na1 O26 2.432(7) . ?
Na1 O14 2.446(6) . ?
Na1 O19 2.453(7) . ?
Na1 Na2 3.277(5) 1_655 ?
Na2 O1 2.335(6) . ?
Na2 O14 2.337(5) 1_455 ?
Na2 O22 2.369(7) . ?
Na2 O5 2.420(6) 1_455 ?
Na2 O26 2.446(6) 1_455 ?
Na2 O51 2.670(17) . ?
Na2 O51' 2.76(2) . ?
Na2 Na1 3.277(5) 1_455 ?
Na2 Na6 3.509(9) . ?
Na2 Na9 4.150(13) 2_566 ?
Na3 O10 2.413(6) . ?
Na3 O10 2.413(6) 2_665 ?
Na3 O29 2.424(12) . ?
Na3 O29 2.424(12) 2_665 ?
Na3 O18 2.439(5) . ?
Na3 O18 2.439(5) 2_665 ?
Na3 O29' 2.510(12) . ?
Na3 O29' 2.510(12) 2_665 ?
Na3 Na4 3.268(7) 2_665 ?
Na3 Na4 3.268(7) . ?
Na3 Na10 3.316(6) 2_665 ?
Na3 Na10 3.316(6) . ?
Na4 O37' 2.26(4) . ?
Na4 O36 2.360(17) . ?
Na4 O37 2.405(18) . ?
Na4 O10 2.407(9) . ?
Na4 O18 2.437(9) 2_665 ?
Na4 O29 2.444(14) 2_665 ?
Na4 Na10 3.322(11) . ?
Na5 O43 2.15(2) . ?
Na5 O43 2.41(2) 2_756 ?
Na5 O40 2.47(2) . ?
Na5 O4 2.493(13) . ?
Na5 O38 2.63(2) . ?
Na5 O46 2.77(3) . ?
Na5 O51 2.82(2) 1_655 ?
Na5 Na6 3.130(14) 1_655 ?
Na5 Na5 3.92(2) 2_756 ?
Na5 Na9 3.987(16) 2_666 ?
Na5 Na9 4.024(16) 1_645 ?
Na6 O40 2.078(19) 1_455 ?
Na6 O5 2.287(10) 1_455 ?
Na6 O43 2.32(2) 2_656 ?
Na6 O46 2.38(3) 2_656 ?
Na6 O1 2.643(10) . ?
Na6 O45 2.88(3) . ?
Na6 Na5 3.130(14) 1_455 ?
Na6 Na9 4.193(15) 1_545 ?
Na7 O54 2.38(3) . ?
Na7 O39 2.381(19) . ?
Na7 O7 2.394(12) . ?
Na7 O56 2.46(2) . ?
Na7 O32 2.512(17) . ?
Na7 O48' 2.51(4) . ?
Na7 O54 2.54(3) 2_755 ?
Na7 Na7 3.993(19) 2_755 ?
Na7 Na8 4.100(12) 1_655 ?
Na8 O24 2.436(9) 2_565 ?
Na8 O50 2.462(13) . ?
Na8 O53 2.488(15) . ?
Na8 O7 2.502(9) 1_455 ?
Na8 O49 2.542(13) . ?
Na8 O49 2.581(13) 2_565 ?
Na8 O50 2.762(13) 2_565 ?
Na8 Na10 3.016(11) 2_565 ?
Na8 Na10 3.125(9) . ?
Na8 Na8 3.393(14) 2_565 ?
Na8 Na7 4.100(12) 1_455 ?
Na9 O38 2.09(2) 1_465 ?
Na9 O51 2.22(2) 2_566 ?
Na9 O45 2.36(3) 1_565 ?
Na9 O16 2.390(13) . ?
Na9 O46 2.49(3) 2_666 ?
Na9 O33 2.570(19) 1_455 ?
Na9 Na5 3.987(16) 2_666 ?
Na9 Na5 4.024(16) 1_465 ?
Na9 Na2 4.150(13) 2_566 ?
Na9 Na6 4.193(15) 1_565 ?
Na10 O49 2.347(13) . ?
Na10 O53 2.366(14) . ?
Na10 O50 2.388(13) . ?
Na10 O10 2.427(9) . ?
Na10 O18 2.468(9) 2_665 ?
Na10 C26 2.975(9) . ?
Na10 Na8 3.016(11) 2_565 ?
Na10 C42 3.041(9) 2_665 ?
O1 C18 1.245(8) . ?
O2 C18 1.287(9) . ?
O3 C20 1.240(10) . ?
O4 C20 1.247(10) . ?
O5 C22 1.232(9) . ?
O5 Na6 2.287(10) 1_655 ?
O5 Na2 2.420(6) 1_655 ?
O6 C22 1.295(9) . ?
O7 C24 1.271(9) . ?
O7 Na8 2.502(9) 1_655 ?
O8 C24 1.235(9) . ?
O9 C26 1.279(9) . ?
O10 C26 1.237(9) . ?
O11 C28 1.28(2) . ?
O11' C28' 1.23(2) . ?
O12 C28 1.31(3) . ?
O12' C28' 1.23(2) . ?
O13 C38 1.301(9) . ?
O14 C38 1.234(8) . ?
O14 Na2 2.337(5) 1_655 ?
O15 C40 1.252(8) . ?
O16 C40 1.265(8) . ?
O17 C42 1.301(9) . ?
O18 C42 1.236(9) . ?
O18 Na4 2.437(9) 2_665 ?
O18 Na10 2.468(9) 2_665 ?
O19 C44 1.260(10) . ?
O20 C44 1.250(11) . ?
O21 C46 1.290(9) . ?
O22 C46 1.224(9) . ?
O22 Na1 2.336(6) 1_455 ?
O23 C48 1.224(10) . ?
O24 C48 1.258(10) . ?
O24 Na8 2.436(9) 2_565 ?
O26 Na2 2.446(6) 1_655 ?
O29 Na4 2.444(14) 2_665 ?
O30 O30' 0.88(3) . ?
O33 Na9 2.570(19) 1_655 ?
O35' O35 1.82(4) . ?
O37 O53 1.63(2) . ?
O38 Na9 2.09(2) 1_645 ?
O40 Na6 2.078(19) 1_655 ?
O42 O42' 1.34(4) . ?
O42' O45 1.72(4) . ?
O43 O46 1.71(3) . ?
O43 Na6 2.32(2) 2_656 ?
O43 Na5 2.41(2) 2_756 ?
O45 O46 1.05(3) 2_656 ?
O45 Na9 2.36(3) 1_545 ?
O46 O45 1.05(3) 2_656 ?
O46 Na6 2.38(3) 2_656 ?
O46 Na9 2.49(3) 2_666 ?
O48' O48 0.97(4) 1_655 ?
O48 O48' 0.97(4) 1_455 ?
O49 Na8 2.581(13) 2_565 ?
O50 Na8 2.762(13) 2_565 ?
O51 Na9 2.22(2) 2_566 ?
O51 Na5 2.82(2) 1_455 ?
O54 Na7 2.54(3) 2_755 ?
N1 C17 1.496(8) . ?
N1 C19 1.498(8) . ?
N1 C11 1.527(8) . ?
N2 C23 1.485(9) . ?
N2 C21 1.496(9) . ?
N2 C13 1.519(8) . ?
N3 C27 1.497(9) . ?
N3 C25 1.498(9) . ?
N3 C15 1.525(8) . ?
N4 C37 1.495(8) . ?
N4 C39 1.497(8) . ?
N4 C31 1.525(8) . ?
N5 C41 1.489(9) . ?
N5 C43 1.504(8) . ?
N5 C33 1.522(8) . ?
N6 C47 1.484(9) . ?
N6 C45 1.503(8) . ?
N6 C35 1.526(8) . ?
C11 C12 1.522(9) . ?
C11 C16 1.532(9) . ?
C12 C13 1.536(9) . ?
C13 C14 1.522(9) . ?
C14 C15 1.543(9) . ?
C15 C16 1.534(9) . ?
C17 C18 1.518(10) . ?
C19 C20 1.531(10) . ?
C21 C22 1.515(10) . ?
C23 C24 1.540(10) . ?
C25 C26 1.517(11) . ?
C27 C28 1.565(15) . ?
C31 C36 1.522(9) . ?
C31 C32 1.531(9) . ?
C32 C33 1.515(9) . ?
C33 C34 1.532(9) . ?
C34 C35 1.540(9) . ?
C35 C36 1.515(9) . ?
C37 C38 1.512(9) . ?
C39 C40 1.518(9) . ?
C41 C42 1.526(10) . ?
C42 Na10 3.041(9) 2_665 ?
C43 C44 1.505(12) . ?
C45 C46 1.522(11) . ?
C47 C48 1.539(10) . ?
